data_1503254
loop_
_publ_author_name
'Che, Chao'
'Li, Song'
'Jiang, Xianlong'
'Quan, Junmin'
'Lin, Shuo'
'Yang, Zhen'

_publ_section_title
;
 One-pot syntheses of chromeno[3,4-c]pyrrole-3,4-diones via Ugi-4CR and
 intramolecular Michael addition.
;
_journal_issue 20
_journal_name_full 'Organic letters'
_journal_page_first 4682
_journal_page_last 4685
_journal_paper_doi 10.1021/ol1020477
_journal_volume 12
_journal_year 2010
_chemical_formula_sum 'C30 H36 Cl N3 O8'
_chemical_formula_weight 602.07
_chemical_name_systematic
; 
 ? 
;
_space_group_IT_number 2
_symmetry_cell_setting triclinic
_symmetry_space_group_name_Hall '-P 1'
_symmetry_space_group_name_H-M 'P -1'
_atom_sites_solution_hydrogens geom
_atom_sites_solution_primary direct
_atom_sites_solution_secondary difmap
_audit_creation_method SHELXL-97
_cell_angle_alpha 96.13(3)
_cell_angle_beta 103.50(3)
_cell_angle_gamma 100.83(3)
_cell_formula_units_Z 2
_cell_length_a 10.171(2)
_cell_length_b 10.807(2)
_cell_length_c 15.410(3)
_cell_measurement_temperature 293(2)
_cell_volume 1597.4(6)
_computing_cell_refinement 'Bruker XSCANS'
_computing_data_collection 'Bruker XSCANS'
_computing_data_reduction 'Bruker SHELXTL'
_computing_molecular_graphics 'Bruker SHELXTL'
_computing_publication_material 'Bruker SHELXTL'
_computing_structure_refinement 'SHELXL-97 (Sheldrick, 1997)'
_computing_structure_solution 'SHELXS-97 (Sheldrick, 1990)'
_diffrn_ambient_temperature 293(2)
_diffrn_measured_fraction_theta_full 0.947
_diffrn_measured_fraction_theta_max 0.947
_diffrn_measurement_device_type 'Bruker P4'
_diffrn_measurement_method '\w scans'
_diffrn_radiation_monochromator graphite
_diffrn_radiation_source 'fine-focus sealed tube'
_diffrn_radiation_type MoK\a
_diffrn_radiation_wavelength 0.71073
_diffrn_reflns_av_R_equivalents 0.0451
_diffrn_reflns_av_sigmaI/netI 0.0786
_diffrn_reflns_limit_h_max 12
_diffrn_reflns_limit_h_min -13
_diffrn_reflns_limit_k_max 13
_diffrn_reflns_limit_k_min 0
_diffrn_reflns_limit_l_max 19
_diffrn_reflns_limit_l_min -19
_diffrn_reflns_number 6932
_diffrn_reflns_theta_full 27.48
_diffrn_reflns_theta_max 27.48
_diffrn_reflns_theta_min 2.11
_exptl_absorpt_coefficient_mu 0.171
_exptl_absorpt_correction_T_max 0.9666
_exptl_absorpt_correction_T_min 0.9505
_exptl_absorpt_correction_type none
_exptl_crystal_density_diffrn 1.252
_exptl_crystal_density_method 'not measured'
_exptl_crystal_F_000 636
_exptl_crystal_size_max 0.30
_exptl_crystal_size_mid 0.30
_exptl_crystal_size_min 0.20
_refine_diff_density_max 0.292
_refine_diff_density_min -0.273
_refine_diff_density_rms 0.057
_refine_ls_extinction_coef 0.0188(16)
_refine_ls_extinction_expression Fc^*^=kFc[1+0.001xFc^2^\l^3^/sin(2\q)]^-1/4^
_refine_ls_extinction_method SHELXL
_refine_ls_goodness_of_fit_ref 1.010
_refine_ls_hydrogen_treatment mixed
_refine_ls_matrix_type full
_refine_ls_number_parameters 400
_refine_ls_number_reflns 6932
_refine_ls_number_restraints 0
_refine_ls_restrained_S_all 1.010
_refine_ls_R_factor_all 0.1031
_refine_ls_R_factor_gt 0.0522
_refine_ls_shift/su_max 0.001
_refine_ls_shift/su_mean 0.000
_refine_ls_structure_factor_coef Fsqd
_refine_ls_weighting_details 'calc w=1/[\s^2^(Fo^2^)+(0.0500P)^2^+0.0000P] where P=(Fo^2^+2Fc^2^)/3'
_refine_ls_weighting_scheme calc
_refine_ls_wR_factor_gt 0.1144
_refine_ls_wR_factor_ref 0.1228
_reflns_number_gt 3563
_reflns_number_total 6932
_reflns_threshold_expression >2sigma(I)
_cod_data_source_file ol1020477_si_001.cif
_cod_data_source_block gjx8a
_cod_depositor_comments
;
The following automatic conversions were performed:

'_symmetry_cell_setting' value 'Triclinic' changed to 'triclinic'
according to /home/saulius/struct/CIF-dictionaries/cif_core.dic
dictionary named 'cif_core.dic' version 2.4.2 from 2011-04-26.

Automatic conversion script
Id: cif_fix_values 1715 2011-07-08 13:25:40Z adriana 
;
_cod_original_cell_volume 1597.3(6)
_cod_original_sg_symbol_H-M P-1
_cod_database_code 1503254

loop_
_symmetry_equiv_pos_as_xyz
'x, y, z'
'-x, -y, -z'

loop_
_atom_site_label
_atom_site_type_symbol
_atom_site_fract_x
_atom_site_fract_y
_atom_site_fract_z
_atom_site_U_iso_or_equiv
_atom_site_adp_type
_atom_site_occupancy
_atom_site_symmetry_multiplicity
_atom_site_calc_flag
_atom_site_refinement_flags
C1 C 0.4572(2) 0.36471(17) 0.39769(14) 0.0345(5) Uani 1 1 d .
C2 C 0.43718(19) 0.44172(16) 0.25626(12) 0.0292(4) Uani 1 1 d .
C3 C 0.59558(19) 0.43890(16) 0.29803(12) 0.0319(5) Uani 1 1 d .
H3 H 0.6110 0.3579 0.2718 0.038 Uiso 1 1 calc R
C4 C 0.60173(19) 0.43300(17) 0.39746(12) 0.0341(5) Uani 1 1 d .
H4 H 0.6198 0.5203 0.4295 0.041 Uiso 1 1 calc R
C5 C 0.2245(2) 0.31238(17) 0.29265(13) 0.0348(5) Uani 1 1 d .
C6 C 0.1811(2) 0.19462(19) 0.31650(15) 0.0489(6) Uani 1 1 d .
H6 H 0.2457 0.1548 0.3489 0.059 Uiso 1 1 calc R
C7 C 0.0419(2) 0.1360(2) 0.29221(17) 0.0610(7) Uani 1 1 d .
H7 H 0.0128 0.0579 0.3097 0.073 Uiso 1 1 calc R
C8 C -0.0532(2) 0.1928(2) 0.24238(17) 0.0584(7) Uani 1 1 d .
C9 C -0.0114(2) 0.3091(2) 0.21773(17) 0.0609(7) Uani 1 1 d .
H9 H -0.0762 0.3476 0.1842 0.073 Uiso 1 1 calc R
C10 C 0.1275(2) 0.36876(19) 0.24299(15) 0.0488(6) Uani 1 1 d .
H10 H 0.1559 0.4477 0.2263 0.059 Uiso 1 1 calc R
C11 C 0.3774(2) 0.36905(17) 0.15787(13) 0.0336(5) Uani 1 1 d .
C12 C 0.3214(2) 0.15836(19) 0.05898(14) 0.0450(6) Uani 1 1 d .
C13 C 0.3473(3) 0.0281(2) 0.07760(17) 0.0767(9) Uani 1 1 d .
H13A H 0.4450 0.0346 0.1010 0.115 Uiso 1 1 calc R
H13B H 0.3139 -0.0319 0.0225 0.115 Uiso 1 1 calc R
H13C H 0.2995 -0.0006 0.1211 0.115 Uiso 1 1 calc R
C14 C 0.1672(3) 0.1523(2) 0.02508(18) 0.0743(8) Uani 1 1 d .
H14A H 0.1212 0.1259 0.0700 0.112 Uiso 1 1 calc R
H14B H 0.1298 0.0920 -0.0297 0.112 Uiso 1 1 calc R
H14C H 0.1531 0.2350 0.0136 0.112 Uiso 1 1 calc R
C15 C 0.3969(3) 0.2047(2) -0.00943(16) 0.0711(8) Uani 1 1 d .
H15A H 0.3832 0.2882 -0.0190 0.107 Uiso 1 1 calc R
H15B H 0.3613 0.1469 -0.0655 0.107 Uiso 1 1 calc R
H15C H 0.4942 0.2083 0.0129 0.107 Uiso 1 1 calc R
C16 C 0.42205(19) 0.58030(16) 0.26270(13) 0.0320(5) Uani 1 1 d .
C17 C 0.4651(2) 0.65909(17) 0.20449(13) 0.0382(5) Uani 1 1 d .
H17 H 0.4945 0.6259 0.1560 0.046 Uiso 1 1 calc R
C18 C 0.4637(2) 0.78673(19) 0.21907(15) 0.0497(6) Uani 1 1 d .
H18 H 0.4937 0.8377 0.1794 0.060 Uiso 1 1 calc R
C19 C 0.3824(3) 0.7665(2) 0.34139(16) 0.0573(6) Uani 1 1 d .
H19 H 0.3541 0.8027 0.3895 0.069 Uiso 1 1 calc R
C20 C 0.3796(2) 0.63647(18) 0.33292(14) 0.0423(5) Uani 1 1 d .
H20 H 0.3495 0.5882 0.3739 0.051 Uiso 1 1 calc R
C21 C 0.70212(19) 0.54495(17) 0.28138(13) 0.0345(5) Uani 1 1 d .
C22 C 0.7448(2) 0.53117(19) 0.20256(14) 0.0425(5) Uani 1 1 d .
C23 C 0.8422(2) 0.6275(2) 0.18596(17) 0.0572(6) Uani 1 1 d .
H23 H 0.8734 0.6156 0.1342 0.069 Uiso 1 1 calc R
C24 C 0.8931(3) 0.7396(2) 0.24451(18) 0.0639(7) Uani 1 1 d .
H24 H 0.9573 0.8041 0.2321 0.077 Uiso 1 1 calc R
C25 C 0.8487(2) 0.7569(2) 0.32247(16) 0.0523(6) Uani 1 1 d .
C26 C 0.7546(2) 0.65969(18) 0.34073(15) 0.0435(5) Uani 1 1 d .
H26 H 0.7258 0.6711 0.3935 0.052 Uiso 1 1 calc R
C27 C 0.8252(4) 0.9121(3) 0.4359(2) 0.1107(13) Uani 1 1 d .
H27A H 0.7296 0.8969 0.4029 0.166 Uiso 1 1 calc R
H27B H 0.8592 1.0015 0.4588 0.166 Uiso 1 1 calc R
H27C H 0.8334 0.8647 0.4854 0.166 Uiso 1 1 calc R
C28 C 0.7137(2) 0.3689(2) 0.44313(14) 0.0467(6) Uani 1 1 d .
C29 C 0.9172(3) 0.3899(3) 0.5595(2) 0.0912(10) Uani 1 1 d .
H30A H 0.8794 0.3158 0.5824 0.137 Uiso 1 1 calc R
H30B H 0.9768 0.4523 0.6089 0.137 Uiso 1 1 calc R
H30C H 0.9694 0.3664 0.5184 0.137 Uiso 1 1 calc R
C30 C 0.1380(3) 0.6647(3) 0.0398(2) 0.0875(9) Uani 1 1 d .
H31A H 0.1561 0.6628 0.1036 0.131 Uiso 1 1 calc R
H31B H 0.0408 0.6330 0.0121 0.131 Uiso 1 1 calc R
H31C H 0.1653 0.7508 0.0297 0.131 Uiso 1 1 calc R
Cl1 Cl -0.22805(7) 0.11700(8) 0.20946(6) 0.0985(3) Uani 1 1 d .
H8A H 0.456(3) 0.015(3) 0.2970(19) 0.115(10) Uiso 1 1 d .
H8B H 0.537(3) 0.127(3) 0.332(2) 0.096(14) Uiso 1 1 d .
N1 N 0.36925(15) 0.37044(13) 0.31662(10) 0.0299(4) Uani 1 1 d .
N2 N 0.37820(18) 0.24562(15) 0.14649(12) 0.0370(4) Uani 1 1 d .
N3 N 0.4222(2) 0.84213(16) 0.28648(14) 0.0573(6) Uani 1 1 d .
O1 O 0.42563(15) 0.31998(13) 0.46090(9) 0.0476(4) Uani 1 1 d .
O2 O 0.32815(16) 0.42400(12) 0.09609(9) 0.0522(4) Uani 1 1 d .
O3 O 0.7188(2) 0.26170(18) 0.42162(15) 0.1051(8) Uani 1 1 d .
O4 O 0.80367(16) 0.44402(16) 0.51189(11) 0.0652(5) Uani 1 1 d .
O5 O 0.68615(17) 0.41964(14) 0.14354(10) 0.0572(4) Uani 1 1 d .
H4A H 0.7100 0.4245 0.0965 0.086 Uiso 1 1 calc R
O6 O 0.90320(19) 0.87301(15) 0.37830(13) 0.0773(6) Uani 1 1 d .
O7 O 0.2125(2) 0.5890(2) 0.00259(12) 0.0847(6) Uani 1 1 d .
H6A H 0.2439 0.5457 0.0395 0.127 Uiso 1 1 calc R
O8 O 0.4773(2) 0.11082(17) 0.29569(15) 0.0651(6) Uani 1 1 d .
H2 H 0.410(2) 0.211(2) 0.1958(14) 0.052(7) Uiso 1 1 d .

loop_
_atom_site_aniso_label
_atom_site_aniso_U_11
_atom_site_aniso_U_22
_atom_site_aniso_U_33
_atom_site_aniso_U_23
_atom_site_aniso_U_13
_atom_site_aniso_U_12
C1 0.0447(12) 0.0260(9) 0.0347(11) 0.0062(9) 0.0118(10) 0.0097(9)
C2 0.0348(11) 0.0239(9) 0.0319(10) 0.0096(8) 0.0115(9) 0.0077(8)
C3 0.0362(11) 0.0257(9) 0.0362(11) 0.0053(8) 0.0115(9) 0.0097(8)
C4 0.0378(11) 0.0307(10) 0.0335(11) 0.0072(9) 0.0072(9) 0.0077(9)
C5 0.0358(11) 0.0313(10) 0.0386(11) 0.0040(9) 0.0126(10) 0.0073(9)
C6 0.0468(13) 0.0424(12) 0.0580(14) 0.0142(11) 0.0152(12) 0.0052(10)
C7 0.0556(16) 0.0497(14) 0.0745(17) 0.0119(13) 0.0228(14) -0.0045(12)
C8 0.0392(13) 0.0606(15) 0.0698(17) -0.0025(13) 0.0176(13) 0.0004(12)
C9 0.0403(13) 0.0599(15) 0.0799(18) 0.0080(14) 0.0069(13) 0.0169(12)
C10 0.0408(13) 0.0391(11) 0.0648(15) 0.0106(11) 0.0089(12) 0.0091(10)
C11 0.0388(11) 0.0303(10) 0.0354(11) 0.0089(9) 0.0134(10) 0.0102(9)
C12 0.0583(15) 0.0352(11) 0.0370(12) -0.0048(9) 0.0090(11) 0.0096(10)
C13 0.123(2) 0.0370(12) 0.0620(16) -0.0088(12) 0.0122(17) 0.0209(14)
C14 0.0584(17) 0.0730(17) 0.0743(18) -0.0132(15) 0.0036(15) 0.0031(14)
C15 0.097(2) 0.0652(16) 0.0521(15) -0.0048(13) 0.0303(15) 0.0138(15)
C16 0.0337(11) 0.0264(9) 0.0359(11) 0.0046(9) 0.0068(9) 0.0093(8)
C17 0.0454(12) 0.0315(10) 0.0405(12) 0.0116(9) 0.0123(10) 0.0108(9)
C18 0.0627(15) 0.0330(11) 0.0573(15) 0.0187(11) 0.0183(13) 0.0102(11)
C19 0.0802(18) 0.0395(12) 0.0593(15) 0.0023(12) 0.0272(14) 0.0226(12)
C20 0.0569(14) 0.0314(10) 0.0435(12) 0.0069(9) 0.0202(11) 0.0124(10)
C21 0.0323(11) 0.0345(10) 0.0398(11) 0.0129(9) 0.0104(9) 0.0101(9)
C22 0.0400(12) 0.0416(12) 0.0490(13) 0.0136(11) 0.0138(11) 0.0107(10)
C23 0.0589(15) 0.0604(15) 0.0620(16) 0.0200(13) 0.0323(13) 0.0105(12)
C24 0.0567(16) 0.0579(16) 0.0778(18) 0.0245(15) 0.0262(14) -0.0041(12)
C25 0.0504(14) 0.0414(13) 0.0599(15) 0.0149(12) 0.0102(13) -0.0013(11)
C26 0.0421(12) 0.0392(11) 0.0489(13) 0.0107(10) 0.0123(11) 0.0053(10)
C27 0.118(3) 0.070(2) 0.124(3) -0.037(2) 0.047(2) -0.0206(19)
C28 0.0471(13) 0.0494(14) 0.0429(13) 0.0136(11) 0.0073(12) 0.0111(11)
C29 0.0476(16) 0.131(3) 0.088(2) 0.029(2) -0.0099(16) 0.0307(16)
C30 0.085(2) 0.090(2) 0.096(2) 0.0059(18) 0.0234(18) 0.0432(17)
Cl1 0.0443(4) 0.1016(6) 0.1317(7) 0.0007(5) 0.0185(4) -0.0122(4)
N1 0.0335(9) 0.0266(8) 0.0328(9) 0.0102(7) 0.0121(7) 0.0066(7)
N2 0.0488(11) 0.0275(8) 0.0362(10) 0.0045(8) 0.0112(9) 0.0119(8)
N3 0.0816(15) 0.0293(9) 0.0661(13) 0.0109(10) 0.0239(12) 0.0167(10)
O1 0.0589(10) 0.0488(8) 0.0371(8) 0.0161(7) 0.0159(7) 0.0072(7)
O2 0.0807(11) 0.0394(8) 0.0350(8) 0.0086(7) 0.0030(8) 0.0229(8)
O3 0.1119(17) 0.0620(12) 0.1151(16) -0.0036(11) -0.0377(14) 0.0489(12)
O4 0.0421(9) 0.0839(12) 0.0607(10) 0.0080(9) -0.0033(9) 0.0151(9)
O5 0.0697(11) 0.0562(9) 0.0520(10) 0.0054(8) 0.0316(9) 0.0110(8)
O6 0.0797(13) 0.0459(10) 0.0908(13) 0.0003(10) 0.0220(11) -0.0179(9)
O7 0.1205(17) 0.1134(16) 0.0620(11) 0.0437(11) 0.0475(12) 0.0814(13)
O8 0.0849(15) 0.0336(9) 0.0731(13) 0.0109(9) 0.0065(12) 0.0204(9)

loop_
_atom_type_symbol
_atom_type_description
_atom_type_scat_dispersion_real
_atom_type_scat_dispersion_imag
_atom_type_scat_source
C C 0.0033 0.0016 'International Tables Vol C Tables 4.2.6.8 and 6.1.1.4'
H H 0.0000 0.0000 'International Tables Vol C Tables 4.2.6.8 and 6.1.1.4'
N N 0.0061 0.0033 'International Tables Vol C Tables 4.2.6.8 and 6.1.1.4'
O O 0.0106 0.0060 'International Tables Vol C Tables 4.2.6.8 and 6.1.1.4'
Cl Cl 0.1484 0.1585 'International Tables Vol C Tables 4.2.6.8 and 6.1.1.4'

loop_
_geom_angle_atom_site_label_1
_geom_angle_atom_site_label_2
_geom_angle_atom_site_label_3
_geom_angle
O1 C1 N1 126.83(19)
O1 C1 C4 125.37(18)
N1 C1 C4 107.67(17)
N1 C2 C16 112.73(16)
N1 C2 C11 108.60(13)
C16 C2 C11 111.56(15)
N1 C2 C3 101.03(13)
C16 C2 C3 109.14(14)
C11 C2 C3 113.40(16)
C21 C3 C4 114.93(15)
C21 C3 C2 116.06(15)
C4 C3 C2 102.60(15)
C21 C3 H3 107.6
C4 C3 H3 107.6
C2 C3 H3 107.6
C28 C4 C1 112.97(17)
C28 C4 C3 113.30(17)
C1 C4 C3 104.96(15)
C28 C4 H4 108.5
C1 C4 H4 108.5
C3 C4 H4 108.5
C10 C5 C6 119.11(19)
C10 C5 N1 121.44(17)
C6 C5 N1 119.40(18)
C7 C6 C5 120.1(2)
C7 C6 H6 119.9
C5 C6 H6 119.9
C8 C7 C6 120.1(2)
C8 C7 H7 120.0
C6 C7 H7 120.0
C9 C8 C7 120.3(2)
C9 C8 Cl1 119.6(2)
C7 C8 Cl1 120.1(2)
C8 C9 C10 119.7(2)
C8 C9 H9 120.2
C10 C9 H9 120.2
C5 C10 C9 120.6(2)
C5 C10 H10 119.7
C9 C10 H10 119.7
O2 C11 N2 123.29(18)
O2 C11 C2 120.70(16)
N2 C11 C2 115.95(17)
N2 C12 C15 109.80(17)
N2 C12 C14 109.74(19)
C15 C12 C14 110.4(2)
N2 C12 C13 106.17(17)
C15 C12 C13 109.9(2)
C14 C12 C13 110.8(2)
C12 C13 H13A 109.5
C12 C13 H13B 109.5
H13A C13 H13B 109.5
C12 C13 H13C 109.5
H13A C13 H13C 109.5
H13B C13 H13C 109.5
C12 C14 H14A 109.5
C12 C14 H14B 109.5
H14A C14 H14B 109.5
C12 C14 H14C 109.5
H14A C14 H14C 109.5
H14B C14 H14C 109.5
C12 C15 H15A 109.5
C12 C15 H15B 109.5
H15A C15 H15B 109.5
C12 C15 H15C 109.5
H15A C15 H15C 109.5
H15B C15 H15C 109.5
C20 C16 C17 116.84(18)
C20 C16 C2 121.16(18)
C17 C16 C2 121.60(18)
C18 C17 C16 119.5(2)
C18 C17 H17 120.2
C16 C17 H17 120.2
N3 C18 C17 124.2(2)
N3 C18 H18 117.9
C17 C18 H18 117.9
N3 C19 C20 124.9(2)
N3 C19 H19 117.5
C20 C19 H19 117.5
C16 C20 C19 118.9(2)
C16 C20 H20 120.6
C19 C20 H20 120.6
C22 C21 C26 118.35(18)
C22 C21 C3 119.39(17)
C26 C21 C3 122.18(18)
O5 C22 C21 116.90(18)
O5 C22 C23 122.8(2)
C21 C22 C23 120.3(2)
C24 C23 C22 120.9(2)
C24 C23 H23 119.5
C22 C23 H23 119.5
C23 C24 C25 119.8(2)
C23 C24 H24 120.1
C25 C24 H24 120.1
O6 C25 C26 123.6(2)
O6 C25 C24 116.8(2)
C26 C25 C24 119.6(2)
C25 C26 C21 121.1(2)
C25 C26 H26 119.5
C21 C26 H26 119.5
O6 C27 H27A 109.5
O6 C27 H27B 109.5
H27A C27 H27B 109.5
O6 C27 H27C 109.5
H27A C27 H27C 109.5
H27B C27 H27C 109.5
O3 C28 O4 122.7(2)
O3 C28 C4 124.8(2)
O4 C28 C4 112.5(2)
O4 C29 H30A 109.5
O4 C29 H30B 109.5
H30A C29 H30B 109.5
O4 C29 H30C 109.5
H30A C29 H30C 109.5
H30B C29 H30C 109.5
O7 C30 H31A 109.5
O7 C30 H31B 109.5
H31A C30 H31B 109.5
O7 C30 H31C 109.5
H31A C30 H31C 109.5
H31B C30 H31C 109.5
C1 N1 C5 122.82(16)
C1 N1 C2 114.12(15)
C5 N1 C2 123.05(14)
C11 N2 C12 124.46(18)
C11 N2 H2 118.1(13)
C12 N2 H2 117.3(13)
C19 N3 C18 115.61(19)
C28 O4 C29 116.1(2)
C22 O5 H4A 109.5
C25 O6 C27 117.1(2)
C30 O7 H6A 109.5
H8A O8 H8B 97(3)

loop_
_geom_bond_atom_site_label_1
_geom_bond_atom_site_label_2
_geom_bond_distance
C1 O1 1.214(2)
C1 N1 1.371(2)
C1 C4 1.517(3)
C2 N1 1.479(2)
C2 C16 1.529(2)
C2 C11 1.556(3)
C2 C3 1.597(2)
C3 C21 1.510(3)
C3 C4 1.527(3)
C3 H3 0.9800
C4 C28 1.516(3)
C4 H4 0.9800
C5 C10 1.379(3)
C5 C6 1.383(3)
C5 N1 1.431(2)
C6 C7 1.382(3)
C6 H6 0.9300
C7 C8 1.371(3)
C7 H7 0.9300
C8 C9 1.371(3)
C8 Cl1 1.742(2)
C9 C10 1.383(3)
C9 H9 0.9300
C10 H10 0.9300
C11 O2 1.233(2)
C11 N2 1.328(2)
C12 N2 1.484(3)
C12 C15 1.516(3)
C12 C14 1.519(3)
C12 C13 1.525(3)
C13 H13A 0.9600
C13 H13B 0.9600
C13 H13C 0.9600
C14 H14A 0.9600
C14 H14B 0.9600
C14 H14C 0.9600
C15 H15A 0.9600
C15 H15B 0.9600
C15 H15C 0.9600
C16 C20 1.379(3)
C16 C17 1.388(3)
C17 C18 1.377(3)
C17 H17 0.9300
C18 N3 1.336(3)
C18 H18 0.9300
C19 N3 1.315(3)
C19 C20 1.392(3)
C19 H19 0.9300
C20 H20 0.9300
C21 C22 1.385(3)
C21 C26 1.393(3)
C22 O5 1.370(2)
C22 C23 1.385(3)
C23 C24 1.365(3)
C23 H23 0.9300
C24 C25 1.385(3)
C24 H24 0.9300
C25 O6 1.381(3)
C25 C26 1.382(3)
C26 H26 0.9300
C27 O6 1.404(3)
C27 H27A 0.9600
C27 H27B 0.9600
C27 H27C 0.9600
C28 O3 1.185(3)
C28 O4 1.305(3)
C29 O4 1.471(3)
C29 H30A 0.9600
C29 H30B 0.9600
C29 H30C 0.9600
C30 O7 1.381(3)
C30 H31A 0.9600
C30 H31B 0.9600
C30 H31C 0.9600
N2 H2 0.90(2)
O5 H4A 0.8200
O7 H6A 0.8200
O8 H8A 1.02(3)
O8 H8B 0.71(3)

loop_
_geom_hbond_atom_site_label_D
_geom_hbond_atom_site_label_H
_geom_hbond_atom_site_label_A
_geom_hbond_distance_DH
_geom_hbond_distance_HA
_geom_hbond_distance_DA
_geom_hbond_angle_DHA
_geom_hbond_site_symmetry_A
N2 H2 O8 0.90(2) 2.04(2) 2.934(3) 172.5(19) .
O7 H6A O2 0.82 1.88 2.681(2) 164.0 .
O5 H4A O7 0.82 1.88 2.687(2) 167.9 2_665
O8 H8B O3 0.71(3) 2.19(3) 2.837(3) 153(3) .
O8 H8A N3 1.02(3) 1.82(3) 2.834(2) 173(3) 1_545

loop_
_geom_torsion_atom_site_label_1
_geom_torsion_atom_site_label_2
_geom_torsion_atom_site_label_3
_geom_torsion_atom_site_label_4
_geom_torsion
N1 C2 C3 C21 -155.24(15)
C16 C2 C3 C21 -36.3(2)
C11 C2 C3 C21 88.76(19)
N1 C2 C3 C4 -29.07(16)
C16 C2 C3 C4 89.89(17)
C11 C2 C3 C4 -145.07(15)
O1 C1 C4 C28 41.6(3)
N1 C1 C4 C28 -142.26(17)
O1 C1 C4 C3 165.47(19)
N1 C1 C4 C3 -18.35(19)
C21 C3 C4 C28 -80.3(2)
C2 C3 C4 C28 152.83(16)
C21 C3 C4 C1 156.03(16)
C2 C3 C4 C1 29.13(17)
C10 C5 C6 C7 -1.3(3)
N1 C5 C6 C7 -178.6(2)
C5 C6 C7 C8 1.7(4)
C6 C7 C8 C9 -1.2(4)
C6 C7 C8 Cl1 178.43(19)
C7 C8 C9 C10 0.3(4)
Cl1 C8 C9 C10 -179.31(19)
C6 C5 C10 C9 0.4(3)
N1 C5 C10 C9 177.7(2)
C8 C9 C10 C5 0.1(4)
N1 C2 C11 O2 126.19(19)
C16 C2 C11 O2 1.3(2)
C3 C2 C11 O2 -122.37(19)
N1 C2 C11 N2 -51.2(2)
C16 C2 C11 N2 -176.06(17)
C3 C2 C11 N2 60.2(2)
N1 C2 C16 C20 14.6(2)
C11 C2 C16 C20 137.10(19)
C3 C2 C16 C20 -96.8(2)
N1 C2 C16 C17 -172.79(16)
C11 C2 C16 C17 -50.3(2)
C3 C2 C16 C17 75.8(2)
C20 C16 C17 C18 0.1(3)
C2 C16 C17 C18 -172.80(18)
C16 C17 C18 N3 -0.5(3)
C17 C16 C20 C19 -0.1(3)
C2 C16 C20 C19 172.82(18)
N3 C19 C20 C16 0.5(4)
C4 C3 C21 C22 153.92(18)
C2 C3 C21 C22 -86.4(2)
C4 C3 C21 C26 -29.3(3)
C2 C3 C21 C26 90.4(2)
C26 C21 C22 O5 -176.88(18)
C3 C21 C22 O5 0.0(3)
C26 C21 C22 C23 2.9(3)
C3 C21 C22 C23 179.85(19)
O5 C22 C23 C24 176.8(2)
C21 C22 C23 C24 -3.0(3)
C22 C23 C24 C25 1.1(4)
C23 C24 C25 O6 -179.4(2)
C23 C24 C25 C26 0.8(4)
O6 C25 C26 C21 179.4(2)
C24 C25 C26 C21 -0.9(3)
C22 C21 C26 C25 -1.0(3)
C3 C21 C26 C25 -177.86(19)
C1 C4 C28 O3 57.7(3)
C3 C4 C28 O3 -61.5(3)
C1 C4 C28 O4 -120.23(19)
C3 C4 C28 O4 120.57(19)
O1 C1 N1 C5 -5.6(3)
C4 C1 N1 C5 178.31(16)
O1 C1 N1 C2 174.46(18)
C4 C1 N1 C2 -1.6(2)
C10 C5 N1 C1 143.8(2)
C6 C5 N1 C1 -38.9(3)
C10 C5 N1 C2 -36.3(3)
C6 C5 N1 C2 141.02(19)
C16 C2 N1 C1 -96.63(18)
C11 C2 N1 C1 139.23(16)
C3 C2 N1 C1 19.72(18)
C16 C2 N1 C5 83.42(19)
C11 C2 N1 C5 -40.7(2)
C3 C2 N1 C5 -160.23(15)
O2 C11 N2 C12 0.3(3)
C2 C11 N2 C12 177.66(17)
C15 C12 N2 C11 60.1(3)
C14 C12 N2 C11 -61.4(3)
C13 C12 N2 C11 178.9(2)
C20 C19 N3 C18 -0.9(4)
C17 C18 N3 C19 0.9(3)
O3 C28 O4 C29 2.7(4)
C4 C28 O4 C29 -179.2(2)
C26 C25 O6 C27 -24.2(4)
C24 C25 O6 C27 156.0(3)
